data_4063161
loop_
_publ_author_name
'L. E. Harrington'
'L. S. Cahill'
'M. J. McGlinchey'

_journal_name_full Organometallics
_journal_paper_doi 10.1021/om0499456
_journal_year 2004
_chemical_formula_sum 'C29 H20'
_chemical_formula_weight 368.45
_chemical_melting_point 521.1(10)
_chemical_name_common '9-indenyl triptycene'
_space_group_IT_number 14
_symmetry_cell_setting monoclinic
_symmetry_space_group_name_Hall '-P 2ybc'
_symmetry_space_group_name_H-M 'P 1 21/c 1'
_cell_angle_alpha 90.00
_cell_angle_beta 100.711(8)
_cell_angle_gamma 90.00
_cell_formula_units_Z 8
_cell_length_a 9.4874(14)
_cell_length_b 16.312(2)
_cell_length_c 25.114(5)
_cell_measurement_temperature 173(2)
_cell_volume 3818.9(10)
_diffrn_ambient_temperature 173(2)
_exptl_crystal_density_diffrn 1.282
_cod_depositor_comments
;
The following automatic conversions were performed:
'_symmetry_cell_setting' value 'Monoclinic' changed to 'monoclinic'
according to '/home/saulius/struct/CIF-dictionaries/cif_core.dic'
dictionary named 'cif_core.dic' version 2.4.1 from 2010-06-29.

Automatic conversion script
Id: cif_fix_enum 1527 2010-12-29 10:47:43Z saulius 

The following automatic conversions were performed:

'_chemical_melting_point' value '247-249C' was changed to '521.1(10)'
- it was converted from degrees Celsius(C) to Kelvins(K), the average
value was taken and precision was estimated.

Automatic conversion script
Id: cif_fix_values 1646 2011-03-28 12:23:43Z adriana 
;
_cod_original_sg_symbol_H-M 'P 21/c'
_cod_database_code 4063161

loop_
_symmetry_equiv_pos_as_xyz
'x, y, z'
'-x, y+1/2, -z+1/2'
'-x, -y, -z'
'x, -y-1/2, z-1/2'

loop_
_atom_site_label
_atom_site_type_symbol
_atom_site_fract_x
_atom_site_fract_y
_atom_site_fract_z
_atom_site_U_iso_or_equiv
_atom_site_adp_type
_atom_site_occupancy
_atom_site_symmetry_multiplicity
_atom_site_calc_flag
_atom_site_refinement_flags
_atom_site_disorder_assembly
_atom_site_disorder_group
C1 C 0.4709(4) 0.5408(2) 0.10039(17) 0.0314(12) Uani 1 1 d . . .
H1A H 0.5425 0.5807 0.1129 0.038 Uiso 1 1 calc R . .
C1' C 0.3008(4) 0.2040(2) 0.13372(18) 0.0355(13) Uani 1 1 d . . .
H1'A H 0.2518 0.2477 0.1474 0.043 Uiso 1 1 calc R . .
C2 C 0.4958(4) 0.4807(2) 0.06392(17) 0.0351(12) Uani 1 1 d . . .
H2A H 0.5842 0.4799 0.0513 0.042 Uiso 1 1 calc R . .
C2' C 0.4289(4) 0.2187(2) 0.1159(2) 0.0449(15) Uani 1 1 d . . .
H2'A H 0.4669 0.2727 0.1173 0.054 Uiso 1 1 calc R . .
C3 C 0.3923(5) 0.4223(2) 0.0459(2) 0.0433(14) Uani 1 1 d . . .
H3A H 0.4098 0.3814 0.0210 0.052 Uiso 1 1 calc R . .
C3' C 0.5012(4) 0.1557(2) 0.09602(19) 0.0445(14) Uani 1 1 d . . .
H3'A H 0.5877 0.1666 0.0834 0.053 Uiso 1 1 calc R . .
C4A C 0.2391(4) 0.4822(2) 0.10095(18) 0.0295(12) Uani 1 1 d . . .
C4 C 0.2634(4) 0.4232(2) 0.06409(18) 0.0373(13) Uani 1 1 d . . .
H4A H 0.1919 0.3834 0.0513 0.045 Uiso 1 1 calc R . .
C4A' C 0.3218(4) 0.0608(2) 0.11299(17) 0.0274(12) Uani 1 1 d . . .
C4' C 0.4475(4) 0.0760(2) 0.09446(18) 0.0384(13) Uani 1 1 d . . .
H4'A H 0.4970 0.0325 0.0808 0.046 Uiso 1 1 calc R . .
C5 C -0.0921(4) 0.5942(2) 0.09653(17) 0.0384(13) Uani 1 1 d . . .
H5A H -0.1581 0.5527 0.0817 0.046 Uiso 1 1 calc R . .
C5' C 0.0423(4) -0.0811(2) 0.05446(17) 0.0341(12) Uani 1 1 d . . .
H5'A H 0.0977 -0.1243 0.0435 0.041 Uiso 1 1 calc R . .
C6 C -0.1356(4) 0.6757(2) 0.09642(19) 0.0462(14) Uani 1 1 d . . .
H6A H -0.2317 0.6903 0.0813 0.055 Uiso 1 1 calc R . .
C6' C -0.1016(4) -0.0748(2) 0.03262(18) 0.0360(13) Uani 1 1 d . . .
H6'A H -0.1452 -0.1135 0.0064 0.043 Uiso 1 1 calc R . .
C7 C -0.0388(4) 0.7353(2) 0.1183(2) 0.0464(14) Uani 1 1 d . . .
H7A H -0.0699 0.7906 0.1190 0.056 Uiso 1 1 calc R . .
C7' C -0.1831(4) -0.0121(2) 0.04868(17) 0.0353(12) Uani 1 1 d . . .
H7'A H -0.2825 -0.0084 0.0337 0.042 Uiso 1 1 calc R . .
C8A C 0.1487(4) 0.6349(2) 0.13803(17) 0.0280(12) Uani 1 1 d . . .
C8 C 0.1031(4) 0.7161(2) 0.13920(18) 0.0349(12) Uani 1 1 d . . .
H8A H 0.1685 0.7577 0.1542 0.042 Uiso 1 1 calc R . .
C8A' C 0.0245(4) 0.03938(19) 0.10839(17) 0.0266(12) Uani 1 1 d . . .
C8' C -0.1201(4) 0.0452(2) 0.08649(17) 0.0335(12) Uani 1 1 d . . .
H8'A H -0.1760 0.0882 0.0973 0.040 Uiso 1 1 calc R . .
C9 C 0.3003(4) 0.6020(2) 0.16139(17) 0.0276(12) Uani 1 1 d . . .
C9A C 0.3415(4) 0.5425(2) 0.11853(18) 0.0288(12) Uani 1 1 d . . .
C9' C 0.1093(4) 0.09684(19) 0.15239(17) 0.0282(12) Uani 1 1 d . . .
C9A' C 0.2450(4) 0.1249(2) 0.13141(18) 0.0298(13) Uani 1 1 d . . .
C10A C 0.0479(4) 0.5744(2) 0.11842(17) 0.0276(12) Uani 1 1 d . . .
C10 C 0.1090(4) 0.4886(2) 0.12777(18) 0.0299(12) Uani 1 1 d . . .
H10A H 0.0362 0.4450 0.1153 0.036 Uiso 1 1 calc R . .
C10" C 0.1059(4) -0.0246(2) 0.09226(18) 0.0303(12) Uani 1 1 d . . .
C10' C 0.2601(4) -0.0233(2) 0.1213(2) 0.0339(13) Uani 1 1 d . . .
H10B H 0.3181 -0.0690 0.1097 0.041 Uiso 1 1 calc R . .
C11 C 0.1668(4) 0.4847(2) 0.18831(19) 0.0312(13) Uani 1 1 d . . .
C11' C 0.2568(4) -0.0255(2) 0.1817(2) 0.0324(13) Uani 1 1 d . . .
C12 C 0.2714(4) 0.54578(19) 0.2074(2) 0.0284(12) Uani 1 1 d . . .
C12' C 0.1773(4) 0.03922(19) 0.1993(2) 0.0290(12) Uani 1 1 d . . .
C13 C 0.3239(4) 0.5493(2) 0.2618(2) 0.0343(12) Uani 1 1 d . . .
H13A H 0.3944 0.5891 0.2758 0.041 Uiso 1 1 calc R . .
C13' C 0.1811(4) 0.0475(2) 0.2538(2) 0.0348(13) Uani 1 1 d . . .
H13B H 0.1313 0.0916 0.2668 0.042 Uiso 1 1 calc R . .
C14 C 0.2743(4) 0.4946(2) 0.2972(2) 0.0412(13) Uani 1 1 d . . .
H14A H 0.3117 0.4979 0.3349 0.049 Uiso 1 1 calc R . .
C14' C 0.2573(4) -0.0080(2) 0.29061(19) 0.0368(13) Uani 1 1 d . . .
H14B H 0.2562 -0.0024 0.3282 0.044 Uiso 1 1 calc R . .
C15 C 0.1722(4) 0.4359(2) 0.2783(2) 0.0417(14) Uani 1 1 d . . .
H15A H 0.1383 0.3996 0.3027 0.050 Uiso 1 1 calc R . .
C15' C 0.3342(4) -0.0707(2) 0.2728(2) 0.0388(14) Uani 1 1 d . . .
H15B H 0.3881 -0.1074 0.2981 0.047 Uiso 1 1 calc R . .
C16 C 0.1202(4) 0.4310(2) 0.2229(2) 0.0370(13) Uani 1 1 d . . .
H16A H 0.0519 0.3901 0.2091 0.044 Uiso 1 1 calc R . .
C16' C 0.3327(4) -0.0802(2) 0.2180(2) 0.0378(13) Uani 1 1 d . . .
H16B H 0.3835 -0.1241 0.2054 0.045 Uiso 1 1 calc R . .
C17 C 0.4123(4) 0.66963(19) 0.17216(18) 0.0265(11) Uani 1 1 d . . .
C17' C 0.0124(4) 0.16593(19) 0.16243(19) 0.0268(12) Uani 1 1 d . . .
C18 C 0.5160(4) 0.6852(2) 0.21440(18) 0.0322(12) Uani 1 1 d . . .
H18A H 0.5274 0.6566 0.2479 0.039 Uiso 1 1 calc R . .
C18' C -0.0586(4) 0.1779(2) 0.2032(2) 0.0335(13) Uani 1 1 d . . .
H18B H -0.0451 0.1455 0.2352 0.040 Uiso 1 1 calc R . .
C19A C 0.5536(4) 0.7748(2) 0.14513(18) 0.0287(12) Uani 1 1 d . . .
C19 C 0.6136(4) 0.7536(2) 0.20297(19) 0.0391(13) Uani 1 1 d . . .
H19A H 0.6091 0.8010 0.2272 0.047 Uiso 1 1 calc R . .
H19B H 0.7143 0.7346 0.2072 0.047 Uiso 1 1 calc R . .
C19" C -0.1443(4) 0.2766(2) 0.13712(19) 0.0288(13) Uani 1 1 d . . .
C19' C -0.1620(4) 0.2484(2) 0.19244(19) 0.0359(14) Uani 1 1 d . . .
H19C H -0.2616 0.2302 0.1924 0.043 Uiso 1 1 calc R . .
H19D H -0.1364 0.2923 0.2197 0.043 Uiso 1 1 calc R . .
C20 C 0.5991(4) 0.8299(2) 0.1100(2) 0.0358(13) Uani 1 1 d . . .
H20A H 0.6795 0.8643 0.1223 0.043 Uiso 1 1 calc R . .
C20' C -0.2149(4) 0.3370(2) 0.1038(2) 0.0359(14) Uani 1 1 d . . .
H20B H -0.2860 0.3697 0.1157 0.043 Uiso 1 1 calc R . .
C21 C 0.5276(4) 0.8349(2) 0.0571(2) 0.0378(13) Uani 1 1 d . . .
H21A H 0.5599 0.8716 0.0326 0.045 Uiso 1 1 calc R . .
C21' C -0.1818(4) 0.3496(2) 0.0533(2) 0.0342(13) Uani 1 1 d . . .
H21B H -0.2295 0.3913 0.0303 0.041 Uiso 1 1 calc R . .
C22 C 0.4072(4) 0.7856(2) 0.03955(19) 0.0374(13) Uani 1 1 d . . .
H22A H 0.3568 0.7900 0.0033 0.045 Uiso 1 1 calc R . .
C22' C -0.0783(4) 0.3012(2) 0.03603(18) 0.0322(12) Uani 1 1 d . . .
H22B H -0.0553 0.3104 0.0013 0.039 Uiso 1 1 calc R . .
C23A C 0.4332(4) 0.72515(19) 0.12729(19) 0.0280(12) Uani 1 1 d . . .
C23 C 0.3609(4) 0.7308(2) 0.0744(2) 0.0339(12) Uani 1 1 d . . .
H23A H 0.2797 0.6971 0.0621 0.041 Uiso 1 1 calc R . .
C23' C -0.0080(4) 0.2396(2) 0.0687(2) 0.0331(13) Uani 1 1 d . . .
H23B H 0.0605 0.2059 0.0561 0.040 Uiso 1 1 calc R . .
C23" C -0.0387(4) 0.2277(2) 0.1197(2) 0.0273(12) Uani 1 1 d . . .

loop_
_atom_site_aniso_label
_atom_site_aniso_U_11
_atom_site_aniso_U_22
_atom_site_aniso_U_33
_atom_site_aniso_U_23
_atom_site_aniso_U_13
_atom_site_aniso_U_12
C1 0.0192(18) 0.0237(18) 0.051(3) 0.000(2) 0.006(2) -0.0037(14)
C1' 0.0220(19) 0.0285(19) 0.054(3) 0.008(2) 0.002(2) -0.0041(15)
C2 0.027(2) 0.029(2) 0.053(3) 0.002(2) 0.018(2) 0.0035(15)
C2' 0.023(2) 0.039(2) 0.071(4) 0.012(2) 0.004(3) -0.0109(17)
C3 0.041(3) 0.0236(19) 0.065(4) -0.004(2) 0.009(3) 0.0033(16)
C3' 0.023(2) 0.051(3) 0.062(4) 0.019(3) 0.015(3) -0.0019(18)
C4A 0.0201(19) 0.0224(18) 0.047(3) -0.001(2) 0.008(2) -0.0035(14)
C4 0.030(2) 0.027(2) 0.054(4) -0.007(2) 0.005(3) -0.0088(15)
C4A' 0.0198(18) 0.0270(19) 0.038(3) 0.009(2) 0.011(2) 0.0038(14)
C4' 0.0181(19) 0.047(2) 0.053(4) 0.013(2) 0.014(3) 0.0093(16)
C5 0.019(2) 0.040(2) 0.053(3) 0.009(2) -0.003(3) -0.0033(15)
C5' 0.038(2) 0.0202(18) 0.047(3) -0.005(2) 0.017(3) 0.0019(15)
C6 0.024(2) 0.045(2) 0.069(4) 0.018(3) 0.005(3) 0.0063(17)
C6' 0.038(2) 0.0213(18) 0.050(3) -0.006(2) 0.012(3) -0.0077(15)
C7 0.032(2) 0.030(2) 0.080(4) 0.012(2) 0.017(3) 0.0080(16)
C7' 0.0208(19) 0.0277(19) 0.057(3) -0.004(2) 0.006(2) -0.0082(15)
C8A 0.0193(19) 0.0213(17) 0.042(3) 0.0062(19) 0.001(2) -0.0024(14)
C8 0.024(2) 0.0260(19) 0.056(3) 0.008(2) 0.009(3) 0.0039(14)
C8A' 0.0200(18) 0.0156(16) 0.046(3) 0.0000(19) 0.010(2) 0.0023(13)
C8' 0.023(2) 0.0196(17) 0.059(3) -0.003(2) 0.009(2) 0.0002(14)
C9 0.0183(18) 0.0198(17) 0.043(3) 0.002(2) 0.001(2) -0.0030(13)
C9A 0.0227(19) 0.0199(17) 0.043(3) 0.0004(19) 0.004(2) -0.0003(14)
C9' 0.0157(17) 0.0176(16) 0.051(3) 0.0004(19) 0.005(2) -0.0004(13)
C9A' 0.0132(17) 0.0212(17) 0.055(3) 0.005(2) 0.007(2) 0.0014(13)
C10A 0.0158(18) 0.0264(18) 0.041(3) 0.0010(19) 0.007(2) -0.0013(14)
C10 0.0188(18) 0.0198(17) 0.051(4) -0.0019(19) 0.006(2) -0.0061(13)
C10" 0.023(2) 0.0205(17) 0.050(3) 0.003(2) 0.014(2) 0.0033(14)
C10' 0.024(2) 0.0187(18) 0.058(4) 0.003(2) 0.006(3) 0.0061(14)
C11 0.0195(19) 0.0205(18) 0.054(4) 0.004(2) 0.007(3) 0.0036(14)
C11' 0.0233(19) 0.0207(18) 0.054(4) 0.006(2) 0.011(3) -0.0006(14)
C12 0.0190(18) 0.0163(17) 0.048(4) 0.004(2) 0.001(2) 0.0014(13)
C12' 0.0207(19) 0.0179(17) 0.046(4) 0.002(2) 0.001(3) -0.0001(13)
C13 0.027(2) 0.025(2) 0.051(4) 0.007(2) 0.006(3) 0.0039(15)
C13' 0.025(2) 0.0246(19) 0.052(4) -0.003(2) -0.002(3) -0.0029(15)
C14 0.033(2) 0.035(2) 0.056(4) 0.005(2) 0.009(3) 0.0075(17)
C14' 0.027(2) 0.035(2) 0.048(3) 0.003(2) 0.006(3) -0.0070(16)
C15 0.032(2) 0.031(2) 0.063(4) 0.020(2) 0.011(3) 0.0031(16)
C15' 0.028(2) 0.033(2) 0.056(4) 0.011(3) 0.008(3) -0.0015(16)
C16 0.026(2) 0.027(2) 0.058(4) 0.013(2) 0.007(3) 0.0009(15)
C16' 0.029(2) 0.024(2) 0.060(4) 0.007(2) 0.009(3) 0.0037(15)
C17 0.0149(17) 0.0174(16) 0.046(3) -0.0016(19) 0.003(2) -0.0019(13)
C17' 0.0189(19) 0.0179(17) 0.044(3) -0.005(2) 0.006(3) 0.0028(13)
C18 0.028(2) 0.0261(19) 0.043(3) 0.003(2) 0.006(2) -0.0036(15)
C18' 0.026(2) 0.0223(19) 0.052(3) -0.003(2) 0.007(3) 0.0040(15)
C19A 0.0163(18) 0.0202(17) 0.050(4) -0.001(2) 0.006(2) 0.0013(13)
C19 0.021(2) 0.0262(19) 0.065(4) -0.005(2) -0.003(3) -0.0065(15)
C19" 0.0176(18) 0.0201(17) 0.050(4) -0.003(2) 0.008(2) -0.0016(13)
C19' 0.022(2) 0.0243(19) 0.063(4) -0.011(2) 0.013(3) 0.0029(14)
C20 0.0204(19) 0.0217(19) 0.064(4) -0.006(2) 0.004(3) -0.0013(14)
C20' 0.024(2) 0.0216(19) 0.062(4) -0.005(2) 0.006(3) 0.0021(14)
C21 0.030(2) 0.0244(19) 0.060(4) 0.003(2) 0.013(3) -0.0071(15)
C21' 0.021(2) 0.0249(19) 0.055(4) -0.002(2) 0.003(3) 0.0030(14)
C22 0.030(2) 0.034(2) 0.048(3) 0.005(2) 0.006(3) -0.0076(16)
C22' 0.0218(19) 0.0270(18) 0.046(3) -0.003(2) 0.002(2) -0.0014(14)
C23A 0.0189(19) 0.0197(17) 0.045(3) 0.0013(19) 0.004(2) -0.0022(13)
C23 0.022(2) 0.0257(19) 0.053(3) 0.002(2) 0.005(3) -0.0082(14)
C23' 0.0183(19) 0.0232(19) 0.056(4) -0.003(2) 0.003(3) 0.0029(14)
C23" 0.0169(19) 0.0190(17) 0.048(4) -0.003(2) 0.011(3) -0.0020(13)

loop_
_geom_bond_atom_site_label_1
_geom_bond_atom_site_label_2
_geom_bond_distance
_geom_bond_site_symmetry_2
_geom_bond_publ_flag
C1 C9A 1.387(5) . ?
C1 C2 1.391(6) . ?
C1' C9A' 1.391(4) . ?
C1' C2' 1.392(6) . ?
C2 C3 1.383(5) . ?
C2' C3' 1.379(6) . ?
C3 C4 1.382(6) . ?
C3' C4' 1.393(5) . ?
C4A C4 1.385(6) . ?
C4A C9A 1.395(4) . ?
C4A C10 1.515(5) . ?
C4A' C4' 1.381(5) . ?
C4A' C9A' 1.400(5) . ?
C4A' C10' 1.522(5) . ?
C5 C10A 1.378(5) . ?
C5 C6 1.392(5) . ?
C5' C6' 1.377(5) . ?
C5' C10" 1.379(5) . ?
C6 C7 1.378(5) . ?
C6' C7' 1.386(5) . ?
C7 C8 1.387(5) . ?
C7' C8' 1.386(5) . ?
C8A C8 1.394(5) . ?
C8A C10A 1.399(4) . ?
C8A C9 1.545(4) . ?
C8A' C8' 1.383(4) . ?
C8A' C10" 1.402(5) . ?
C8A' C9' 1.554(5) . ?
C9 C17 1.520(4) . ?
C9 C12 1.540(6) . ?
C9 C9A 1.553(6) . ?
C9' C17' 1.505(5) . ?
C9' C9A' 1.548(5) . ?
C9' C12' 1.552(5) . ?
C10A C10 1.516(4) . ?
C10 C11 1.519(6) . ?
C10" C10' 1.509(5) . ?
C10' C11' 1.524(6) . ?
C11 C16 1.365(6) . ?
C11 C12 1.424(5) . ?
C11' C16' 1.378(5) . ?
C11' C12' 1.416(5) . ?
C12 C13 1.367(6) . ?
C12' C13' 1.369(6) . ?
C13 C14 1.400(6) . ?
C13' C14' 1.395(5) . ?
C14 C15 1.382(5) . ?
C14' C15' 1.379(6) . ?
C15 C16 1.389(6) . ?
C15' C16' 1.383(6) . ?
C17 C18 1.331(5) . ?
C17 C23A 1.487(6) . ?
C17' C18' 1.340(6) . ?
C17' C23" 1.486(6) . ?
C18 C19 1.511(5) . ?
C18' C19' 1.503(4) . ?
C19A C20 1.384(6) . ?
C19A C23A 1.405(4) . ?
C19A C19 1.499(6) . ?
C19" C20' 1.383(5) . ?
C19" C23" 1.412(5) . ?
C19" C19' 1.503(6) . ?
C20 C21 1.377(5) . ?
C20' C21' 1.379(6) . ?
C21 C22 1.399(5) . ?
C21' C22' 1.390(5) . ?
C22 C23 1.378(6) . ?
C22' C23' 1.387(5) . ?
C23A C23 1.380(5) . ?
C23' C23" 1.379(6) . ?

loop_
_cod_related_entry_id
_cod_related_entry_database
_cod_related_entry_code
1 ChemSpider 17627779
